data_1565925
loop_
_publ_author_name
'Narita, Hiroki'
'Choi, Heekyoung'
'Ito, Masato'
'Ando, Naoki'
'Ogi, Soichiro'
'Yamaguchi, Shigehiro'

_publ_section_title
;
 Fully fused boron-doped polycyclic aromatic hydrocarbons: their
 synthesis, structure--property relationships, and self-assembly behavior
 in aqueous media
;
_journal_issue 5
_journal_name_full 'Chemical Science'
_journal_page_first 1484
_journal_page_last 1491
_journal_paper_doi 10.1039/D1SC06710A
_journal_volume 13
_journal_year 2022
_chemical_formula_moiety 'C50 H35 B O2'
_chemical_formula_sum 'C50 H35 B O2'
_chemical_formula_weight 678.59
_space_group_crystal_system monoclinic
_space_group_IT_number 14
_space_group_name_Hall '-P 2ybc'
_space_group_name_H-M_alt 'P 1 21/c 1'
_atom_sites_solution_hydrogens geom
_audit_creation_method SHELXL-2018/1
_audit_update_record
;
2021-11-26 deposited with the CCDC.	2022-01-06 downloaded from the CCDC.
;
_cell_angle_alpha 90
_cell_angle_beta 98.879(3)
_cell_angle_gamma 90
_cell_formula_units_Z 8
_cell_length_a 12.1456(4)
_cell_length_b 15.8222(5)
_cell_length_c 35.8589(12)
_cell_measurement_reflns_used 12584
_cell_measurement_temperature 123(2)
_cell_measurement_theta_max 29.1960
_cell_measurement_theta_min 2.1210
_cell_volume 6808.4(4)
_computing_structure_refinement 'SHELXL-2018/1 (Sheldrick, 2018)'
_computing_structure_solution 'SHELXT-2014/5 (Sheldrick, 2014)'
_diffrn_ambient_temperature 123(2)
_diffrn_measured_fraction_theta_full 0.999
_diffrn_measured_fraction_theta_max 0.999
_diffrn_measurement_device_type
;
Rigaku Single Crystal X-ray diffractometer equipped with 
FR-X generator, Varimax optics, and PILATUS 200K photon 
counting detector
;
_diffrn_radiation_type MoK\a
_diffrn_radiation_wavelength 0.71073
_diffrn_reflns_av_R_equivalents 0.1015
_diffrn_reflns_av_unetI/netI 0.0967
_diffrn_reflns_Laue_measured_fraction_full 0.999
_diffrn_reflns_Laue_measured_fraction_max 0.999
_diffrn_reflns_limit_h_max 15
_diffrn_reflns_limit_h_min -15
_diffrn_reflns_limit_k_max 20
_diffrn_reflns_limit_k_min -20
_diffrn_reflns_limit_l_max 46
_diffrn_reflns_limit_l_min -46
_diffrn_reflns_number 90543
_diffrn_reflns_point_group_measured_fraction_full 0.999
_diffrn_reflns_point_group_measured_fraction_max 0.999
_diffrn_reflns_theta_full 25.242
_diffrn_reflns_theta_max 27.499
_diffrn_reflns_theta_min 2.137
_exptl_absorpt_coefficient_mu 0.079
_exptl_absorpt_correction_T_max 1.00000
_exptl_absorpt_correction_T_min 0.81664
_exptl_absorpt_correction_type multi-scan
_exptl_absorpt_process_details
;
CrysAlisPro 1.171.41.95a (Rigaku Oxford Diffraction, 2021)
Empirical absorption correction using spherical harmonics,
implemented in SCALE3 ABSPACK scaling algorithm.
;
_exptl_crystal_colour red
_exptl_crystal_density_diffrn 1.324
_exptl_crystal_description plate
_exptl_crystal_F_000 2848
_exptl_crystal_size_max 0.100
_exptl_crystal_size_mid 0.030
_exptl_crystal_size_min 0.010
_refine_diff_density_max 0.258
_refine_diff_density_min -0.214
_refine_diff_density_rms 0.048
_refine_ls_extinction_method none
_refine_ls_goodness_of_fit_ref 1.005
_refine_ls_hydrogen_treatment constr
_refine_ls_matrix_type full
_refine_ls_number_parameters 967
_refine_ls_number_reflns 15631
_refine_ls_number_restraints 0
_refine_ls_restrained_S_all 1.005
_refine_ls_R_factor_all 0.1737
_refine_ls_R_factor_gt 0.0666
_refine_ls_shift/su_max 0.001
_refine_ls_shift/su_mean 0.000
_refine_ls_structure_factor_coef Fsqd
_refine_ls_weighting_details 'w=1/[\s^2^(Fo^2^)+(0.0588P)^2^+2.7578P] where P=(Fo^2^+2Fc^2^)/3'
_refine_ls_weighting_scheme calc
_refine_ls_wR_factor_gt 0.1272
_refine_ls_wR_factor_ref 0.1682
_reflns_Friedel_coverage 0.000
_reflns_number_gt 7251
_reflns_number_total 15631
_reflns_threshold_expression 'I > 2\s(I)'
_cod_data_source_file d1sc06710a2.cif
_cod_data_source_block compd_13
_cod_depositor_comments 'Adding full bibliography for 1565922--1565925.cif.'
_cod_original_sg_symbol_H-M 'P 21/c'
_cod_database_code 1565925
_shelx_shelxl_version_number 2018/1
_shelx_space_group_comment
;
The symmetry employed for this shelxl refinement is uniquely defined
by the following loop, which should always be used as a source of
symmetry information in preference to the above space-group names.
They are only intended as comments.
;
_shelx_estimated_absorpt_t_min 0.992
_shelx_estimated_absorpt_t_max 0.999
_exptl_absorpt_special_details
;
 ?
;

loop_
_space_group_symop_operation_xyz
'x, y, z'
'-x, y+1/2, -z+1/2'
'-x, -y, -z'
'x, -y-1/2, z-1/2'

loop_
_atom_site_label
_atom_site_type_symbol
_atom_site_fract_x
_atom_site_fract_y
_atom_site_fract_z
_atom_site_U_iso_or_equiv
_atom_site_adp_type
_atom_site_occupancy
_atom_site_site_symmetry_order
_atom_site_calc_flag
_atom_site_refinement_flags_posn
_atom_site_refinement_flags_adp
_atom_site_refinement_flags_occupancy
_atom_site_disorder_assembly
_atom_site_disorder_group
B1 B 0.2668(3) 0.79097(19) 0.55713(9) 0.0269(7) Uani 1 1 d . . . . .
C1 C 0.1713(2) 0.82662(16) 0.52969(7) 0.0265(6) Uani 1 1 d . . . . .
C2 C 0.0613(2) 0.81302(16) 0.53534(7) 0.0286(7) Uani 1 1 d . . . . .
C3 C -0.0253(2) 0.85142(17) 0.50976(8) 0.0333(7) Uani 1 1 d . . . . .
H1 H -0.100794 0.843641 0.513038 0.040 Uiso 1 1 calc R U . . .
C4 C -0.0006(2) 0.89968(17) 0.48034(8) 0.0328(7) Uani 1 1 d . . . . .
H2 H -0.060100 0.924606 0.463668 0.039 Uiso 1 1 calc R U . . .
C5 C 0.1098(2) 0.91388(17) 0.47381(7) 0.0298(7) Uani 1 1 d . . . . .
C6 C 0.1371(3) 0.96397(17) 0.44341(8) 0.0344(7) Uani 1 1 d . . . . .
H3 H 0.079237 0.990831 0.426715 0.041 Uiso 1 1 calc R U . . .
C7 C 0.2442(3) 0.97366(17) 0.43808(8) 0.0348(7) Uani 1 1 d . . . . .
H4 H 0.259667 1.007472 0.417624 0.042 Uiso 1 1 calc R U . . .
C8 C 0.3352(2) 0.93465(16) 0.46225(7) 0.0303(7) Uani 1 1 d . . . . .
C9 C 0.4473(3) 0.94358(17) 0.45564(8) 0.0332(7) Uani 1 1 d . . . . .
H5 H 0.461716 0.974353 0.434162 0.040 Uiso 1 1 calc R U . . .
C10 C 0.5339(3) 0.90933(17) 0.47917(8) 0.0324(7) Uani 1 1 d . . . . .
H6 H 0.607600 0.915654 0.473776 0.039 Uiso 1 1 calc R U . . .
C11 C 0.5151(2) 0.86370(16) 0.51208(8) 0.0288(7) Uani 1 1 d . . . . .
C12 C 0.6030(2) 0.83085(16) 0.53889(8) 0.0301(7) Uani 1 1 d . . . . .
H7 H 0.677681 0.838766 0.534759 0.036 Uiso 1 1 calc R U . . .
C13 C 0.5838(2) 0.78810(16) 0.57054(8) 0.0293(7) Uani 1 1 d . . . . .
H8 H 0.645105 0.767680 0.587880 0.035 Uiso 1 1 calc R U . . .
C14 C 0.4741(2) 0.77403(16) 0.57772(7) 0.0256(6) Uani 1 1 d . . . . .
C15 C 0.3856(2) 0.80553(16) 0.55133(7) 0.0258(6) Uani 1 1 d . . . . .
C16 C 0.4047(2) 0.85151(16) 0.51883(7) 0.0273(6) Uani 1 1 d . . . . .
C17 C 0.3120(2) 0.88711(16) 0.49346(7) 0.0272(6) Uani 1 1 d . . . . .
C18 C 0.1976(2) 0.87586(16) 0.49896(7) 0.0274(6) Uani 1 1 d . . . . .
C19 C 0.2430(2) 0.74570(16) 0.59167(7) 0.0258(6) Uani 1 1 d . . . . .
C20 C 0.3328(2) 0.71680(16) 0.61814(7) 0.0254(6) Uani 1 1 d . . . . .
C21 C 0.4477(2) 0.72815(16) 0.61165(7) 0.0258(6) Uani 1 1 d . . . . .
C22 C 0.5291(2) 0.69341(17) 0.63806(8) 0.0310(7) Uani 1 1 d . . . . .
H9 H 0.604215 0.696752 0.633726 0.037 Uiso 1 1 calc R U . . .
C23 C 0.5074(2) 0.65297(17) 0.67134(8) 0.0321(7) Uani 1 1 d . . . . .
H10 H 0.567170 0.630630 0.688780 0.038 Uiso 1 1 calc R U . . .
C24 C 0.4005(2) 0.64606(17) 0.67838(7) 0.0296(7) Uani 1 1 d . . . . .
C25 C 0.3096(2) 0.67500(16) 0.65139(7) 0.0252(6) Uani 1 1 d . . . . .
C26 C 0.1986(2) 0.66137(16) 0.65574(7) 0.0278(6) Uani 1 1 d . . . . .
H11 H 0.183383 0.633726 0.677910 0.033 Uiso 1 1 calc R U . . .
C27 C 0.1093(2) 0.68672(16) 0.62886(7) 0.0260(6) Uani 1 1 d . . . . .
C28 C -0.0037(2) 0.66736(17) 0.63231(7) 0.0288(7) Uani 1 1 d . . . . .
C29 C -0.0889(2) 0.68968(18) 0.60466(8) 0.0337(7) Uani 1 1 d . . . . .
H12 H -0.163230 0.673408 0.606467 0.040 Uiso 1 1 calc R U . . .
C30 C -0.0663(2) 0.73698(17) 0.57340(8) 0.0332(7) Uani 1 1 d . . . . .
H13 H -0.127274 0.753457 0.554960 0.040 Uiso 1 1 calc R U . . .
C31 C 0.0396(2) 0.76072(16) 0.56807(7) 0.0277(6) Uani 1 1 d . . . . .
C32 C 0.1311(2) 0.73187(16) 0.59619(7) 0.0263(6) Uani 1 1 d . . . . .
C33 C -0.1025(2) 0.56731(17) 0.66573(7) 0.0296(7) Uani 1 1 d . . . . .
C34 C -0.0999(2) 0.49119(18) 0.64645(8) 0.0320(7) Uani 1 1 d . . . . .
C35 C -0.1806(2) 0.43165(18) 0.65156(8) 0.0353(7) Uani 1 1 d . . . . .
H14 H -0.182861 0.380102 0.637884 0.042 Uiso 1 1 calc R U . . .
C36 C -0.2577(2) 0.44429(17) 0.67575(8) 0.0327(7) Uani 1 1 d . . . . .
C37 C -0.2538(2) 0.52022(17) 0.69546(8) 0.0304(7) Uani 1 1 d . . . . .
H15 H -0.304130 0.529033 0.712900 0.036 Uiso 1 1 calc R U . . .
C38 C -0.1783(2) 0.58346(17) 0.69036(7) 0.0291(7) Uani 1 1 d . . . . .
C39 C -0.0119(3) 0.4723(2) 0.62223(9) 0.0500(9) Uani 1 1 d . . . . .
H16 H -0.027417 0.504675 0.598700 0.075 Uiso 1 1 calc R U . . .
H17 H -0.012462 0.411797 0.616429 0.075 Uiso 1 1 calc R U . . .
H18 H 0.061446 0.488276 0.635826 0.075 Uiso 1 1 calc R U . . .
C40 C -0.1753(3) 0.66651(18) 0.71132(9) 0.0424(8) Uani 1 1 d . . . . .
H19 H -0.104939 0.671164 0.728716 0.064 Uiso 1 1 calc R U . . .
H20 H -0.237766 0.668932 0.725638 0.064 Uiso 1 1 calc R U . . .
H21 H -0.181307 0.713293 0.693211 0.064 Uiso 1 1 calc R U . . .
C41 C -0.3431(3) 0.37759(18) 0.68063(9) 0.0444(8) Uani 1 1 d . . . . .
H22 H -0.413314 0.390635 0.664245 0.067 Uiso 1 1 calc R U . . .
H23 H -0.355436 0.376607 0.706998 0.067 Uiso 1 1 calc R U . . .
H24 H -0.316023 0.322210 0.673822 0.067 Uiso 1 1 calc R U . . .
C42 C 0.4434(2) 0.55770(17) 0.73329(7) 0.0295(7) Uani 1 1 d . . . . .
C43 C 0.5223(2) 0.59052(17) 0.76206(7) 0.0297(7) Uani 1 1 d . . . . .
C44 C 0.5879(3) 0.53253(18) 0.78477(8) 0.0372(7) Uani 1 1 d . . . . .
H25 H 0.643408 0.553053 0.804234 0.045 Uiso 1 1 calc R U . . .
C45 C 0.5750(3) 0.44581(18) 0.78002(8) 0.0406(8) Uani 1 1 d . . . . .
C46 C 0.4936(3) 0.41733(19) 0.75134(8) 0.0398(8) Uani 1 1 d . . . . .
H26 H 0.483077 0.358144 0.748061 0.048 Uiso 1 1 calc R U . . .
C47 C 0.4269(3) 0.47168(19) 0.72725(8) 0.0363(7) Uani 1 1 d . . . . .
C48 C 0.5340(2) 0.68396(17) 0.76865(8) 0.0376(7) Uani 1 1 d . . . . .
H27 H 0.551842 0.711440 0.745837 0.056 Uiso 1 1 calc R U . . .
H28 H 0.593841 0.694724 0.789744 0.056 Uiso 1 1 calc R U . . .
H29 H 0.463750 0.706736 0.774674 0.056 Uiso 1 1 calc R U . . .
C49 C 0.3394(3) 0.4394(2) 0.69607(9) 0.0495(9) Uani 1 1 d . . . . .
H30 H 0.265507 0.456866 0.700875 0.074 Uiso 1 1 calc R U . . .
H31 H 0.342931 0.377520 0.695192 0.074 Uiso 1 1 calc R U . . .
H32 H 0.353019 0.462670 0.671871 0.074 Uiso 1 1 calc R U . . .
C50 C 0.6467(3) 0.3841(2) 0.80547(10) 0.0608(10) Uani 1 1 d . . . . .
H33 H 0.613338 0.374045 0.828263 0.091 Uiso 1 1 calc R U . . .
H34 H 0.721607 0.407798 0.812542 0.091 Uiso 1 1 calc R U . . .
H35 H 0.651624 0.330610 0.792051 0.091 Uiso 1 1 calc R U . . .
B2 B 0.4274(3) 0.66960(19) 0.47103(9) 0.0267(7) Uani 1 1 d . . . . .
C59 C 0.4436(3) 0.49028(17) 0.59106(8) 0.0375(8) Uani 1 1 d . . . . .
H40 H 0.427219 0.457854 0.611816 0.045 Uiso 1 1 calc R U . . .
C60 C 0.5515(3) 0.50208(17) 0.58666(8) 0.0362(7) Uani 1 1 d . . . . .
H41 H 0.609011 0.477816 0.604391 0.043 Uiso 1 1 calc R U . . .
C61 C 0.5801(2) 0.55001(16) 0.55607(8) 0.0307(7) Uani 1 1 d . . . . .
C62 C 0.6909(3) 0.56213(17) 0.54975(8) 0.0339(7) Uani 1 1 d . . . . .
H42 H 0.749559 0.537856 0.567033 0.041 Uiso 1 1 calc R U . . .
C63 C 0.7178(2) 0.60736(16) 0.51977(8) 0.0312(7) Uani 1 1 d . . . . .
H43 H 0.793676 0.613523 0.516704 0.037 Uiso 1 1 calc R U . . .
C64 C 0.6327(2) 0.64515(16) 0.49323(7) 0.0276(7) Uani 1 1 d . . . . .
C65 C 0.5221(2) 0.63319(16) 0.49887(7) 0.0277(7) Uani 1 1 d . . . . .
C66 C 0.4939(2) 0.58640(16) 0.52989(7) 0.0287(7) Uani 1 1 d . . . . .
C67 C 0.3789(2) 0.57404(16) 0.53435(7) 0.0289(7) Uani 1 1 d . . . . .
C68 C 0.2868(2) 0.60885(16) 0.50804(7) 0.0274(6) Uani 1 1 d . . . . .
C69 C 0.4533(2) 0.71704(15) 0.43703(7) 0.0253(6) Uani 1 1 d . . . . .
C70 C 0.5658(2) 0.72743(16) 0.43242(7) 0.0254(6) Uani 1 1 d . . . . .
C71 C 0.6559(2) 0.69529(16) 0.46013(7) 0.0275(6) Uani 1 1 d . . . . .
C72 C 0.7634(2) 0.71492(17) 0.45453(8) 0.0319(7) Uani 1 1 d . . . . .
H44 H 0.823776 0.696092 0.472671 0.038 Uiso 1 1 calc R U . . .
C73 C 0.7875(2) 0.76139(18) 0.42331(8) 0.0339(7) Uani 1 1 d . . . . .
H45 H 0.862629 0.773740 0.420945 0.041 Uiso 1 1 calc R U . . .
C74 C 0.7032(2) 0.78869(17) 0.39646(8) 0.0305(7) Uani 1 1 d . . . . .
C75 C 0.5901(2) 0.77366(16) 0.40025(7) 0.0270(6) Uani 1 1 d . . . . .
C76 C 0.5015(2) 0.80669(16) 0.37480(8) 0.0283(6) Uani 1 1 d . . . . .
H46 H 0.517456 0.836458 0.353262 0.034 Uiso 1 1 calc R U . . .
C77 C 0.3905(2) 0.79744(16) 0.37996(7) 0.0263(6) Uani 1 1 d . . . . .
C78 C 0.3012(2) 0.83453(17) 0.35440(7) 0.0282(7) Uani 1 1 d . . . . .
C79 C 0.1948(2) 0.82968(17) 0.36177(7) 0.0305(7) Uani 1 1 d . . . . .
H47 H 0.136550 0.857341 0.345592 0.037 Uiso 1 1 calc R U . . .
C80 C 0.1703(2) 0.78390(16) 0.39327(7) 0.0280(6) Uani 1 1 d . . . . .
H48 H 0.095040 0.781269 0.397432 0.034 Uiso 1 1 calc R U . . .
C81 C 0.2504(2) 0.74273(16) 0.41835(7) 0.0242(6) Uani 1 1 d . . . . .
C82 C 0.3643(2) 0.75152(16) 0.41190(7) 0.0255(6) Uani 1 1 d . . . . .
C83 C 0.2600(2) 0.92936(18) 0.30187(7) 0.0309(7) Uani 1 1 d . . . . .
C84 C 0.2752(2) 1.01467(19) 0.30965(8) 0.0346(7) Uani 1 1 d . . . . .
C85 C 0.2074(2) 1.07148(18) 0.28692(8) 0.0360(7) Uani 1 1 d . . . . .
H49 H 0.217170 1.130380 0.291384 0.043 Uiso 1 1 calc R U . . .
C86 C 0.1259(3) 1.04421(18) 0.25790(8) 0.0370(7) Uani 1 1 d . . . . .
C87 C 0.1153(2) 0.95801(18) 0.25079(7) 0.0317(7) Uani 1 1 d . . . . .
H50 H 0.060704 0.939029 0.230686 0.038 Uiso 1 1 calc R U . . .
C88 C 0.1822(2) 0.89851(17) 0.27214(7) 0.0289(7) Uani 1 1 d . . . . .
C89 C 0.3637(3) 1.0453(2) 0.34123(8) 0.0477(9) Uani 1 1 d . . . . .
H51 H 0.342902 1.029168 0.365606 0.071 Uiso 1 1 calc R U . . .
H52 H 0.369843 1.106931 0.339938 0.071 Uiso 1 1 calc R U . . .
H53 H 0.435444 1.019538 0.338591 0.071 Uiso 1 1 calc R U . . .
C90 C 0.1731(2) 0.80581(17) 0.26309(8) 0.0371(7) Uani 1 1 d . . . . .
H54 H 0.244679 0.785092 0.257379 0.056 Uiso 1 1 calc R U . . .
H55 H 0.115267 0.796899 0.241176 0.056 Uiso 1 1 calc R U . . .
H56 H 0.153377 0.774963 0.284827 0.056 Uiso 1 1 calc R U . . .
C91 C 0.0494(3) 1.10666(19) 0.23447(9) 0.0515(9) Uani 1 1 d . . . . .
H57 H 0.064704 1.163820 0.244469 0.077 Uiso 1 1 calc R U . . .
H58 H -0.028345 1.091929 0.235616 0.077 Uiso 1 1 calc R U . . .
H59 H 0.062585 1.104548 0.208202 0.077 Uiso 1 1 calc R U . . .
C92 C 0.8003(2) 0.89404(18) 0.36489(8) 0.0308(7) Uani 1 1 d . . . . .
C93 C 0.8775(2) 0.88410(18) 0.34013(7) 0.0312(7) Uani 1 1 d . . . . .
C94 C 0.9464(2) 0.95259(18) 0.33554(8) 0.0340(7) Uani 1 1 d . . . . .
H60 H 0.997501 0.948072 0.318071 0.041 Uiso 1 1 calc R U . . .
C95 C 0.9427(2) 1.02718(18) 0.35572(8) 0.0339(7) Uani 1 1 d . . . . .
C96 C 0.8664(2) 1.03298(18) 0.38077(8) 0.0367(7) Uani 1 1 d . . . . .
H61 H 0.865032 1.082944 0.395380 0.044 Uiso 1 1 calc R U . . .
C97 C 0.7919(2) 0.96832(18) 0.38523(8) 0.0333(7) Uani 1 1 d . . . . .
C98 C 0.8827(3) 0.80275(19) 0.31880(9) 0.0441(8) Uani 1 1 d . . . . .
H62 H 0.898446 0.755902 0.336702 0.066 Uiso 1 1 calc R U . . .
H63 H 0.942029 0.806403 0.303169 0.066 Uiso 1 1 calc R U . . .
H64 H 0.811195 0.792942 0.302610 0.066 Uiso 1 1 calc R U . . .
C99 C 0.7035(3) 0.9811(2) 0.40989(9) 0.0489(9) Uani 1 1 d . . . . .
H65 H 0.631998 0.959875 0.396848 0.073 Uiso 1 1 calc R U . . .
H66 H 0.696834 1.041474 0.415226 0.073 Uiso 1 1 calc R U . . .
H67 H 0.724162 0.950270 0.433643 0.073 Uiso 1 1 calc R U . . .
C100 C 1.0196(3) 1.1003(2) 0.35090(10) 0.0516(9) Uani 1 1 d . . . . .
H68 H 0.999444 1.149052 0.365277 0.077 Uiso 1 1 calc R U . . .
H69 H 1.012346 1.115241 0.324113 0.077 Uiso 1 1 calc R U . . .
H70 H 1.096740 1.083842 0.360181 0.077 Uiso 1 1 calc R U . . .
O1 O -0.01661(15) 0.62654(12) 0.66544(5) 0.0344(5) Uani 1 1 d . . . . .
O2 O 0.37061(15) 0.61312(12) 0.71098(5) 0.0357(5) Uani 1 1 d . . . . .
O3 O 0.33333(15) 0.87267(12) 0.32321(5) 0.0348(5) Uani 1 1 d . . . . .
O4 O 0.71906(15) 0.83055(12) 0.36376(5) 0.0333(5) Uani 1 1 d . . . . .
C51 C 0.3085(2) 0.65735(16) 0.47656(7) 0.0253(6) Uani 1 1 d . . . . .
C52 C 0.2213(2) 0.69222(16) 0.45052(7) 0.0261(6) Uani 1 1 d . . . . .
C53 C 0.1108(2) 0.67601(17) 0.45640(8) 0.0309(7) Uani 1 1 d . . . . .
H36 H 0.050385 0.698343 0.439261 0.037 Uiso 1 1 calc R U . . .
C54 C 0.0896(2) 0.62836(17) 0.48659(8) 0.0326(7) Uani 1 1 d . . . . .
H37 H 0.014340 0.618442 0.489661 0.039 Uiso 1 1 calc R U . . .
C55 C 0.1759(2) 0.59357(16) 0.51325(8) 0.0295(7) Uani 1 1 d . . . . .
C56 C 0.1542(3) 0.54400(17) 0.54475(8) 0.0347(7) Uani 1 1 d . . . . .
H38 H 0.079605 0.533390 0.548416 0.042 Uiso 1 1 calc R U . . .
C57 C 0.2409(3) 0.51206(17) 0.56950(8) 0.0364(7) Uani 1 1 d . . . . .
H39 H 0.225235 0.479658 0.590363 0.044 Uiso 1 1 calc R U . . .
C58 C 0.3537(3) 0.52569(16) 0.56506(8) 0.0311(7) Uani 1 1 d . . . . .

loop_
_atom_site_aniso_label
_atom_site_aniso_U_11
_atom_site_aniso_U_22
_atom_site_aniso_U_33
_atom_site_aniso_U_23
_atom_site_aniso_U_13
_atom_site_aniso_U_12
B1 0.036(2) 0.0196(17) 0.0242(17) -0.0035(13) 0.0017(15) 0.0016(14)
C1 0.0336(17) 0.0225(15) 0.0227(14) -0.0048(12) 0.0026(13) 0.0012(12)
C2 0.0345(18) 0.0260(16) 0.0235(15) -0.0038(12) -0.0009(13) 0.0017(13)
C3 0.0327(18) 0.0329(17) 0.0315(17) -0.0035(14) -0.0039(14) 0.0037(13)
C4 0.0373(18) 0.0306(17) 0.0271(16) -0.0020(13) -0.0060(14) 0.0079(14)
C5 0.0420(19) 0.0234(15) 0.0220(15) -0.0023(12) -0.0014(13) 0.0046(13)
C6 0.048(2) 0.0288(17) 0.0231(16) 0.0041(13) -0.0043(14) 0.0060(14)
C7 0.055(2) 0.0275(16) 0.0215(15) 0.0005(12) 0.0056(14) -0.0002(15)
C8 0.0449(19) 0.0238(15) 0.0217(15) -0.0018(12) 0.0029(13) -0.0007(13)
C9 0.053(2) 0.0252(16) 0.0231(15) -0.0032(12) 0.0100(14) -0.0034(14)
C10 0.0410(18) 0.0282(16) 0.0296(16) -0.0047(13) 0.0105(14) -0.0046(14)
C11 0.0381(18) 0.0205(15) 0.0285(16) -0.0063(12) 0.0075(14) -0.0010(13)
C12 0.0311(17) 0.0261(16) 0.0335(16) -0.0051(13) 0.0061(13) -0.0013(13)
C13 0.0301(17) 0.0253(15) 0.0315(16) -0.0008(13) 0.0012(13) 0.0010(12)
C14 0.0322(17) 0.0203(15) 0.0237(15) -0.0027(11) 0.0023(13) -0.0004(12)
C15 0.0348(17) 0.0215(15) 0.0214(14) -0.0051(12) 0.0051(13) -0.0005(12)
C16 0.0380(18) 0.0206(15) 0.0240(15) -0.0048(12) 0.0073(13) -0.0007(12)
C17 0.0403(18) 0.0197(15) 0.0207(14) -0.0056(12) 0.0020(13) 0.0011(12)
C18 0.0359(17) 0.0222(15) 0.0232(15) -0.0045(12) 0.0020(13) 0.0025(12)
C19 0.0326(17) 0.0211(14) 0.0231(15) -0.0029(12) 0.0019(13) 0.0026(12)
C20 0.0321(17) 0.0194(14) 0.0241(15) -0.0043(12) 0.0024(13) 0.0010(12)
C21 0.0308(17) 0.0213(15) 0.0247(15) -0.0021(12) 0.0023(13) 0.0010(12)
C22 0.0300(17) 0.0319(17) 0.0306(16) -0.0006(13) 0.0027(13) 0.0039(13)
C23 0.0324(18) 0.0345(17) 0.0281(16) 0.0031(13) 0.0011(13) 0.0059(13)
C24 0.0379(18) 0.0278(16) 0.0231(15) 0.0015(12) 0.0045(13) 0.0029(13)
C25 0.0325(17) 0.0223(15) 0.0200(14) -0.0027(12) 0.0012(12) 0.0024(12)
C26 0.0367(18) 0.0241(15) 0.0222(15) 0.0001(12) 0.0034(13) 0.0000(13)
C27 0.0291(16) 0.0271(15) 0.0215(14) -0.0043(12) 0.0025(12) 0.0000(12)
C28 0.0345(17) 0.0303(16) 0.0219(15) -0.0027(12) 0.0055(13) -0.0042(13)
C29 0.0277(17) 0.0406(18) 0.0325(17) -0.0019(14) 0.0032(14) -0.0055(13)
C30 0.0343(18) 0.0349(17) 0.0277(16) -0.0033(13) -0.0031(13) -0.0011(14)
C31 0.0317(17) 0.0258(15) 0.0249(15) -0.0031(12) 0.0022(13) -0.0021(13)
C32 0.0317(17) 0.0226(15) 0.0235(15) -0.0021(12) 0.0010(13) 0.0020(12)
C33 0.0326(17) 0.0290(16) 0.0265(15) -0.0003(13) 0.0019(13) -0.0024(13)
C34 0.0394(18) 0.0342(17) 0.0224(15) -0.0038(13) 0.0046(13) 0.0010(14)
C35 0.0440(19) 0.0304(17) 0.0300(16) -0.0056(13) 0.0015(14) 0.0018(14)
C36 0.0356(18) 0.0279(17) 0.0322(17) 0.0058(13) -0.0030(14) -0.0015(13)
C37 0.0322(17) 0.0311(17) 0.0279(16) 0.0032(13) 0.0045(13) 0.0007(13)
C38 0.0318(17) 0.0278(16) 0.0267(15) -0.0031(12) 0.0011(13) 0.0010(13)
C39 0.054(2) 0.051(2) 0.048(2) -0.0136(17) 0.0170(18) 0.0008(17)
C40 0.045(2) 0.0367(18) 0.046(2) -0.0137(15) 0.0097(16) -0.0044(15)
C41 0.053(2) 0.0335(18) 0.047(2) 0.0025(15) 0.0063(16) -0.0075(15)
C42 0.0346(17) 0.0309(17) 0.0233(15) 0.0069(13) 0.0055(13) 0.0058(13)
C43 0.0383(18) 0.0263(16) 0.0252(15) 0.0020(12) 0.0071(13) 0.0000(13)
C44 0.0434(19) 0.0368(18) 0.0279(16) 0.0015(14) -0.0049(14) 0.0021(14)
C45 0.055(2) 0.0320(18) 0.0333(18) 0.0088(14) 0.0032(16) 0.0118(15)
C46 0.060(2) 0.0245(16) 0.0356(18) 0.0021(14) 0.0097(16) 0.0023(15)
C47 0.047(2) 0.0360(18) 0.0263(16) 0.0000(14) 0.0066(14) -0.0020(15)
C48 0.0435(19) 0.0329(18) 0.0363(17) 0.0000(14) 0.0055(15) 0.0014(14)
C49 0.056(2) 0.052(2) 0.0387(19) -0.0070(16) 0.0028(17) -0.0077(17)
C50 0.081(3) 0.042(2) 0.053(2) 0.0123(17) -0.008(2) 0.0191(19)
B2 0.035(2) 0.0176(16) 0.0262(17) -0.0058(13) -0.0015(15) -0.0009(14)
C59 0.060(2) 0.0252(16) 0.0254(16) 0.0009(13) 0.0005(15) 0.0052(15)
C60 0.052(2) 0.0278(17) 0.0245(16) -0.0013(13) -0.0066(15) 0.0064(15)
C61 0.0430(19) 0.0203(15) 0.0261(16) -0.0057(12) -0.0033(14) 0.0028(13)
C62 0.045(2) 0.0246(16) 0.0274(16) -0.0033(13) -0.0109(14) 0.0088(14)
C63 0.0323(17) 0.0260(16) 0.0317(16) -0.0033(13) -0.0063(13) 0.0065(13)
C64 0.0344(18) 0.0205(15) 0.0254(15) -0.0044(12) -0.0036(13) 0.0031(12)
C65 0.0366(18) 0.0207(15) 0.0234(15) -0.0059(12) -0.0030(13) 0.0045(12)
C66 0.0412(18) 0.0199(15) 0.0234(15) -0.0045(12) -0.0002(13) 0.0042(13)
C67 0.0440(19) 0.0200(15) 0.0212(15) -0.0046(12) -0.0001(13) 0.0018(13)
C68 0.0364(18) 0.0195(15) 0.0246(15) -0.0051(12) -0.0007(13) 0.0007(12)
C69 0.0299(17) 0.0189(14) 0.0251(15) -0.0057(12) -0.0018(12) 0.0013(12)
C70 0.0323(17) 0.0202(15) 0.0212(14) -0.0049(11) -0.0035(12) 0.0037(12)
C71 0.0299(17) 0.0236(15) 0.0269(15) -0.0046(12) -0.0026(13) 0.0038(12)
C72 0.0294(17) 0.0319(17) 0.0316(17) -0.0018(13) -0.0045(13) 0.0043(13)
C73 0.0294(17) 0.0367(18) 0.0351(18) -0.0012(14) 0.0037(14) 0.0015(13)
C74 0.0337(18) 0.0301(16) 0.0271(16) -0.0035(13) 0.0033(14) 0.0032(13)
C75 0.0299(17) 0.0254(16) 0.0249(15) -0.0048(12) 0.0020(13) 0.0031(12)
C76 0.0365(18) 0.0246(15) 0.0235(15) -0.0037(12) 0.0044(13) 0.0031(13)
C77 0.0305(17) 0.0232(15) 0.0244(15) -0.0042(12) 0.0014(13) 0.0036(12)
C78 0.0382(18) 0.0271(16) 0.0185(14) -0.0002(12) 0.0016(13) 0.0076(13)
C79 0.0339(18) 0.0316(16) 0.0243(15) -0.0002(13) -0.0010(13) 0.0095(13)
C80 0.0282(16) 0.0294(16) 0.0256(15) -0.0017(12) 0.0013(13) 0.0025(12)
C81 0.0277(16) 0.0216(15) 0.0216(15) -0.0058(11) -0.0013(12) 0.0013(12)
C82 0.0307(16) 0.0220(15) 0.0217(15) -0.0029(12) -0.0028(12) 0.0019(12)
C83 0.0352(17) 0.0349(17) 0.0227(15) 0.0072(13) 0.0053(13) 0.0100(14)
C84 0.0397(18) 0.0393(19) 0.0249(16) -0.0016(13) 0.0048(14) 0.0020(14)
C85 0.0469(19) 0.0286(16) 0.0325(17) -0.0023(14) 0.0060(15) 0.0044(14)
C86 0.047(2) 0.0342(18) 0.0294(17) 0.0064(14) 0.0066(15) 0.0099(15)
C87 0.0368(18) 0.0358(18) 0.0215(15) 0.0020(13) 0.0009(13) 0.0038(13)
C88 0.0333(17) 0.0328(17) 0.0213(14) 0.0014(12) 0.0060(13) 0.0040(13)
C89 0.054(2) 0.055(2) 0.0327(18) -0.0094(16) 0.0016(16) -0.0059(17)
C90 0.0421(19) 0.0328(18) 0.0359(18) 0.0027(14) 0.0040(14) 0.0044(14)
C91 0.063(2) 0.042(2) 0.046(2) 0.0107(16) 0.0003(18) 0.0187(17)
C92 0.0285(17) 0.0342(17) 0.0295(16) -0.0005(13) 0.0039(13) 0.0025(13)
C93 0.0324(17) 0.0375(18) 0.0230(15) -0.0002(13) 0.0019(13) 0.0076(14)
C94 0.0335(18) 0.0418(19) 0.0283(16) 0.0059(14) 0.0097(13) 0.0083(14)
C95 0.0365(18) 0.0355(18) 0.0309(16) 0.0047(14) 0.0086(14) 0.0071(14)
C96 0.0426(19) 0.0348(18) 0.0335(17) -0.0013(14) 0.0088(15) 0.0043(15)
C97 0.0360(18) 0.0348(17) 0.0302(16) -0.0006(13) 0.0086(14) 0.0019(14)
C98 0.046(2) 0.051(2) 0.0375(18) -0.0106(16) 0.0125(16) 0.0010(16)
C99 0.053(2) 0.044(2) 0.056(2) -0.0109(17) 0.0264(18) -0.0017(16)
C100 0.059(2) 0.043(2) 0.059(2) 0.0028(17) 0.0261(19) -0.0009(17)
O1 0.0351(12) 0.0418(12) 0.0258(11) -0.0006(9) 0.0035(9) -0.0098(10)
O2 0.0362(12) 0.0442(12) 0.0267(11) 0.0111(9) 0.0048(9) 0.0081(10)
O3 0.0355(12) 0.0444(12) 0.0237(10) 0.0083(9) 0.0020(9) 0.0108(9)
O4 0.0346(12) 0.0393(12) 0.0258(11) -0.0017(9) 0.0038(9) -0.0033(9)
C51 0.0323(17) 0.0201(14) 0.0219(15) -0.0040(11) -0.0008(12) -0.0006(12)
C52 0.0336(17) 0.0205(15) 0.0232(15) -0.0047(11) 0.0017(13) 0.0012(12)
C53 0.0315(18) 0.0300(16) 0.0297(16) -0.0018(13) 0.0004(13) 0.0027(13)
C54 0.0334(17) 0.0305(17) 0.0346(17) -0.0057(14) 0.0067(14) -0.0014(13)
C55 0.0371(18) 0.0214(15) 0.0306(16) -0.0040(12) 0.0069(14) 0.0003(13)
C56 0.0440(19) 0.0289(17) 0.0330(17) -0.0034(13) 0.0118(15) -0.0027(14)
C57 0.057(2) 0.0272(17) 0.0262(16) 0.0000(13) 0.0102(15) 0.0015(15)
C58 0.048(2) 0.0220(15) 0.0227(15) -0.0020(12) 0.0042(14) 0.0045(13)

loop_
_atom_type_symbol
_atom_type_description
_atom_type_scat_dispersion_real
_atom_type_scat_dispersion_imag
_atom_type_scat_source
C C 0.0033 0.0016 'International Tables Vol C Tables 4.2.6.8 and 6.1.1.4'
H H 0.0000 0.0000 'International Tables Vol C Tables 4.2.6.8 and 6.1.1.4'
B B 0.0013 0.0007 'International Tables Vol C Tables 4.2.6.8 and 6.1.1.4'
O O 0.0106 0.0060 'International Tables Vol C Tables 4.2.6.8 and 6.1.1.4'

loop_
_geom_angle_atom_site_label_1
_geom_angle_atom_site_label_2
_geom_angle_atom_site_label_3
_geom_angle
_geom_angle_site_symmetry_1
_geom_angle_site_symmetry_3
_geom_angle_publ_flag
C19 B1 C15 119.9(3) . . ?
C19 B1 C1 119.4(3) . . ?
C15 B1 C1 120.6(3) . . ?
C2 C1 C18 121.9(2) . . ?
C2 C1 B1 120.2(3) . . ?
C18 C1 B1 117.8(3) . . ?
C1 C2 C3 118.0(3) . . ?
C1 C2 C31 119.2(2) . . ?
C3 C2 C31 122.8(3) . . ?
C4 C3 C2 120.4(3) . . ?
C4 C3 H1 119.8 . . ?
C2 C3 H1 119.8 . . ?
C3 C4 C5 122.8(3) . . ?
C3 C4 H2 118.6 . . ?
C5 C4 H2 118.6 . . ?
C4 C5 C18 117.8(3) . . ?
C4 C5 C6 123.5(3) . . ?
C18 C5 C6 118.7(3) . . ?
C7 C6 C5 120.8(3) . . ?
C7 C6 H3 119.6 . . ?
C5 C6 H3 119.6 . . ?
C6 C7 C8 122.3(3) . . ?
C6 C7 H4 118.9 . . ?
C8 C7 H4 118.9 . . ?
C17 C8 C9 119.8(3) . . ?
C17 C8 C7 118.6(3) . . ?
C9 C8 C7 121.6(3) . . ?
C10 C9 C8 121.8(3) . . ?
C10 C9 H5 119.1 . . ?
C8 C9 H5 119.1 . . ?
C9 C10 C11 120.5(3) . . ?
C9 C10 H6 119.8 . . ?
C11 C10 H6 119.8 . . ?
C16 C11 C12 117.9(3) . . ?
C16 C11 C10 119.1(3) . . ?
C12 C11 C10 122.9(3) . . ?
C13 C12 C11 122.3(3) . . ?
C13 C12 H7 118.8 . . ?
C11 C12 H7 118.8 . . ?
C12 C13 C14 120.9(3) . . ?
C12 C13 H8 119.5 . . ?
C14 C13 H8 119.5 . . ?
C15 C14 C13 117.7(2) . . ?
C15 C14 C21 118.7(2) . . ?
C13 C14 C21 123.5(2) . . ?
C14 C15 C16 121.8(3) . . ?
C14 C15 B1 120.1(2) . . ?
C16 C15 B1 118.2(2) . . ?
C11 C16 C15 119.3(3) . . ?
C11 C16 C17 120.4(2) . . ?
C15 C16 C17 120.3(3) . . ?
C8 C17 C18 119.2(2) . . ?
C8 C17 C16 118.3(3) . . ?
C18 C17 C16 122.5(2) . . ?
C5 C18 C1 119.1(3) . . ?
C5 C18 C17 120.3(2) . . ?
C1 C18 C17 120.5(2) . . ?
C20 C19 C32 122.2(2) . . ?
C20 C19 B1 119.0(3) . . ?
C32 C19 B1 118.8(2) . . ?
C19 C20 C25 118.8(3) . . ?
C19 C20 C21 120.8(2) . . ?
C25 C20 C21 120.4(2) . . ?
C22 C21 C20 116.4(2) . . ?
C22 C21 C14 122.2(3) . . ?
C20 C21 C14 121.3(2) . . ?
C21 C22 C23 123.7(3) . . ?
C21 C22 H9 118.2 . . ?
C23 C22 H9 118.2 . . ?
C24 C23 C22 119.9(3) . . ?
C24 C23 H10 120.0 . . ?
C22 C23 H10 120.0 . . ?
C23 C24 O2 124.7(2) . . ?
C23 C24 C25 120.5(2) . . ?
O2 C24 C25 114.8(2) . . ?
C26 C25 C24 122.2(2) . . ?
C26 C25 C20 118.8(2) . . ?
C24 C25 C20 118.9(2) . . ?
C27 C26 C25 122.6(3) . . ?
C27 C26 H11 118.7 . . ?
C25 C26 H11 118.7 . . ?
C26 C27 C28 122.2(2) . . ?
C26 C27 C32 119.1(2) . . ?
C28 C27 C32 118.6(2) . . ?
C29 C28 O1 124.9(3) . . ?
C29 C28 C27 120.8(3) . . ?
O1 C28 C27 114.3(2) . . ?
C28 C29 C30 119.7(3) . . ?
C28 C29 H12 120.1 . . ?
C30 C29 H12 120.1 . . ?
C31 C30 C29 123.7(3) . . ?
C31 C30 H13 118.2 . . ?
C29 C30 H13 118.2 . . ?
C30 C31 C32 116.5(2) . . ?
C30 C31 C2 122.7(3) . . ?
C32 C31 C2 120.8(2) . . ?
C19 C32 C27 118.4(2) . . ?
C19 C32 C31 121.2(2) . . ?
C27 C32 C31 120.4(2) . . ?
C34 C33 C38 122.8(3) . . ?
C34 C33 O1 120.0(2) . . ?
C38 C33 O1 116.5(2) . . ?
C33 C34 C35 116.7(3) . . ?
C33 C34 C39 122.0(3) . . ?
C35 C34 C39 121.2(3) . . ?
C36 C35 C34 122.9(3) . . ?
C36 C35 H14 118.6 . . ?
C34 C35 H14 118.6 . . ?
C35 C36 C37 118.0(3) . . ?
C35 C36 C41 121.0(3) . . ?
C37 C36 C41 121.0(3) . . ?
C38 C37 C36 121.8(3) . . ?
C38 C37 H15 119.1 . . ?
C36 C37 H15 119.1 . . ?
C37 C38 C33 117.7(3) . . ?
C37 C38 C40 121.8(3) . . ?
C33 C38 C40 120.5(3) . . ?
C34 C39 H16 109.5 . . ?
C34 C39 H17 109.5 . . ?
H16 C39 H17 109.5 . . ?
C34 C39 H18 109.5 . . ?
H16 C39 H18 109.5 . . ?
H17 C39 H18 109.5 . . ?
C38 C40 H19 109.5 . . ?
C38 C40 H20 109.5 . . ?
H19 C40 H20 109.5 . . ?
C38 C40 H21 109.5 . . ?
H19 C40 H21 109.5 . . ?
H20 C40 H21 109.5 . . ?
C36 C41 H22 109.5 . . ?
C36 C41 H23 109.5 . . ?
H22 C41 H23 109.5 . . ?
C36 C41 H24 109.5 . . ?
H22 C41 H24 109.5 . . ?
H23 C41 H24 109.5 . . ?
C47 C42 C43 123.1(3) . . ?
C47 C42 O2 117.4(2) . . ?
C43 C42 O2 119.3(2) . . ?
C44 C43 C42 116.9(3) . . ?
C44 C43 C48 121.7(3) . . ?
C42 C43 C48 121.3(2) . . ?
C45 C44 C43 122.4(3) . . ?
C45 C44 H25 118.8 . . ?
C43 C44 H25 118.8 . . ?
C46 C45 C44 117.7(3) . . ?
C46 C45 C50 121.0(3) . . ?
C44 C45 C50 121.3(3) . . ?
C45 C46 C47 122.8(3) . . ?
C45 C46 H26 118.6 . . ?
C47 C46 H26 118.6 . . ?
C46 C47 C42 117.0(3) . . ?
C46 C47 C49 121.9(3) . . ?
C42 C47 C49 121.1(3) . . ?
C43 C48 H27 109.5 . . ?
C43 C48 H28 109.5 . . ?
H27 C48 H28 109.5 . . ?
C43 C48 H29 109.5 . . ?
H27 C48 H29 109.5 . . ?
H28 C48 H29 109.5 . . ?
C47 C49 H30 109.5 . . ?
C47 C49 H31 109.5 . . ?
H30 C49 H31 109.5 . . ?
C47 C49 H32 109.5 . . ?
H30 C49 H32 109.5 . . ?
H31 C49 H32 109.5 . . ?
C45 C50 H33 109.5 . . ?
C45 C50 H34 109.5 . . ?
H33 C50 H34 109.5 . . ?
C45 C50 H35 109.5 . . ?
H33 C50 H35 109.5 . . ?
H34 C50 H35 109.5 . . ?
C51 B2 C69 119.8(3) . . ?
C51 B2 C65 120.8(3) . . ?
C69 B2 C65 119.3(3) . . ?
C60 C59 C58 121.5(3) . . ?
C60 C59 H40 119.3 . . ?
C58 C59 H40 119.3 . . ?
C59 C60 C61 121.3(3) . . ?
C59 C60 H41 119.4 . . ?
C61 C60 H41 119.4 . . ?
C62 C61 C66 117.6(3) . . ?
C62 C61 C60 123.3(3) . . ?
C66 C61 C60 119.0(3) . . ?
C63 C62 C61 123.0(3) . . ?
C63 C62 H42 118.5 . . ?
C61 C62 H42 118.5 . . ?
C62 C63 C64 120.5(3) . . ?
C62 C63 H43 119.8 . . ?
C64 C63 H43 119.8 . . ?
C65 C64 C63 117.3(3) . . ?
C65 C64 C71 119.4(2) . . ?
C63 C64 C71 123.3(3) . . ?
C64 C65 C66 122.4(2) . . ?
C64 C65 B2 120.0(3) . . ?
C66 C65 B2 117.6(3) . . ?
C61 C66 C65 119.2(3) . . ?
C61 C66 C67 120.1(3) . . ?
C65 C66 C67 120.8(2) . . ?
C58 C67 C66 119.3(2) . . ?
C58 C67 C68 118.2(3) . . ?
C66 C67 C68 122.5(2) . . ?
C55 C68 C51 119.7(2) . . ?
C55 C68 C67 120.3(3) . . ?
C51 C68 C67 120.0(3) . . ?
C82 C69 C70 122.8(3) . . ?
C82 C69 B2 118.4(3) . . ?
C70 C69 B2 118.7(2) . . ?
C69 C70 C75 118.5(2) . . ?
C69 C70 C71 121.4(2) . . ?
C75 C70 C71 120.1(3) . . ?
C72 C71 C70 116.7(3) . . ?
C72 C71 C64 122.2(2) . . ?
C70 C71 C64 121.1(3) . . ?
C71 C72 C73 123.2(3) . . ?
C71 C72 H44 118.4 . . ?
C73 C72 H44 118.4 . . ?
C74 C73 C72 120.1(3) . . ?
C74 C73 H45 119.9 . . ?
C72 C73 H45 119.9 . . ?
C73 C74 O4 124.2(3) . . ?
C73 C74 C75 120.7(3) . . ?
O4 C74 C75 115.0(2) . . ?
C76 C75 C74 122.2(3) . . ?
C76 C75 C70 118.8(3) . . ?
C74 C75 C70 118.9(2) . . ?
C77 C76 C75 122.4(3) . . ?
C77 C76 H46 118.8 . . ?
C75 C76 H46 118.8 . . ?
C76 C77 C82 119.8(2) . . ?
C76 C77 C78 121.6(3) . . ?
C82 C77 C78 118.7(2) . . ?
C79 C78 O3 125.3(2) . . ?
C79 C78 C77 120.0(2) . . ?
O3 C78 C77 114.6(2) . . ?
C78 C79 C80 120.5(3) . . ?
C78 C79 H47 119.7 . . ?
C80 C79 H47 119.7 . . ?
C81 C80 C79 123.3(3) . . ?
C81 C80 H48 118.4 . . ?
C79 C80 H48 118.4 . . ?
C80 C81 C82 116.5(2) . . ?
C80 C81 C52 122.0(2) . . ?
C82 C81 C52 121.5(2) . . ?
C69 C82 C77 117.8(3) . . ?
C69 C82 C81 121.4(2) . . ?
C77 C82 C81 120.8(2) . . ?
C84 C83 C88 123.2(2) . . ?
C84 C83 O3 117.3(2) . . ?
C88 C83 O3 119.3(2) . . ?
C83 C84 C85 117.5(3) . . ?
C83 C84 C89 121.3(3) . . ?
C85 C84 C89 121.2(3) . . ?
C86 C85 C84 121.7(3) . . ?
C86 C85 H49 119.1 . . ?
C84 C85 H49 119.1 . . ?
C85 C86 C87 118.5(3) . . ?
C85 C86 C91 121.1(3) . . ?
C87 C86 C91 120.4(3) . . ?
C86 C87 C88 122.2(3) . . ?
C86 C87 H50 118.9 . . ?
C88 C87 H50 118.9 . . ?
C87 C88 C83 116.8(3) . . ?
C87 C88 C90 121.6(2) . . ?
C83 C88 C90 121.6(2) . . ?
C84 C89 H51 109.5 . . ?
C84 C89 H52 109.5 . . ?
H51 C89 H52 109.5 . . ?
C84 C89 H53 109.5 . . ?
H51 C89 H53 109.5 . . ?
H52 C89 H53 109.5 . . ?
C88 C90 H54 109.5 . . ?
C88 C90 H55 109.5 . . ?
H54 C90 H55 109.5 . . ?
C88 C90 H56 109.5 . . ?
H54 C90 H56 109.5 . . ?
H55 C90 H56 109.5 . . ?
C86 C91 H57 109.5 . . ?
C86 C91 H58 109.5 . . ?
H57 C91 H58 109.5 . . ?
C86 C91 H59 109.5 . . ?
H57 C91 H59 109.5 . . ?
H58 C91 H59 109.5 . . ?
C97 C92 C93 122.5(3) . . ?
C97 C92 O4 120.7(2) . . ?
C93 C92 O4 116.0(2) . . ?
C94 C93 C92 117.5(3) . . ?
C94 C93 C98 122.1(3) . . ?
C92 C93 C98 120.4(3) . . ?
C95 C94 C93 122.0(3) . . ?
C95 C94 H60 119.0 . . ?
C93 C94 H60 119.0 . . ?
C94 C95 C96 118.1(3) . . ?
C94 C95 C100 121.3(3) . . ?
C96 C95 C100 120.6(3) . . ?
C95 C96 C97 122.4(3) . . ?
C95 C96 H61 118.8 . . ?
C97 C96 H61 118.8 . . ?
C96 C97 C92 117.3(3) . . ?
C96 C97 C99 120.3(3) . . ?
C92 C97 C99 122.4(3) . . ?
C93 C98 H62 109.5 . . ?
C93 C98 H63 109.5 . . ?
H62 C98 H63 109.5 . . ?
C93 C98 H64 109.5 . . ?
H62 C98 H64 109.5 . . ?
H63 C98 H64 109.5 . . ?
C97 C99 H65 109.5 . . ?
C97 C99 H66 109.5 . . ?
H65 C99 H66 109.5 . . ?
C97 C99 H67 109.5 . . ?
H65 C99 H67 109.5 . . ?
H66 C99 H67 109.5 . . ?
C95 C100 H68 109.5 . . ?
C95 C100 H69 109.5 . . ?
H68 C100 H69 109.5 . . ?
C95 C100 H70 109.5 . . ?
H68 C100 H70 109.5 . . ?
H69 C100 H70 109.5 . . ?
C28 O1 C33 120.1(2) . . ?
C24 O2 C42 119.6(2) . . ?
C78 O3 C83 119.1(2) . . ?
C74 O4 C92 120.4(2) . . ?
C52 C51 C68 121.6(3) . . ?
C52 C51 B2 120.1(2) . . ?
C68 C51 B2 118.3(2) . . ?
C51 C52 C53 117.6(2) . . ?
C51 C52 C81 118.6(2) . . ?
C53 C52 C81 123.9(2) . . ?
C54 C53 C52 121.0(3) . . ?
C54 C53 H36 119.5 . . ?
C52 C53 H36 119.5 . . ?
C53 C54 C55 122.3(3) . . ?
C53 C54 H37 118.8 . . ?
C55 C54 H37 118.8 . . ?
C68 C55 C54 117.8(3) . . ?
C68 C55 C56 119.6(3) . . ?
C54 C55 C56 122.5(3) . . ?
C57 C56 C55 119.9(3) . . ?
C57 C56 H38 120.1 . . ?
C55 C56 H38 120.1 . . ?
C56 C57 C58 122.1(3) . . ?
C56 C57 H39 118.9 . . ?
C58 C57 H39 118.9 . . ?
C67 C58 C57 119.9(3) . . ?
C67 C58 C59 118.9(3) . . ?
C57 C58 C59 121.2(3) . . ?

loop_
_geom_bond_atom_site_label_1
_geom_bond_atom_site_label_2
_geom_bond_distance
_geom_bond_site_symmetry_2
_geom_bond_publ_flag
B1 C19 1.497(4) . ?
B1 C15 1.507(4) . ?
B1 C1 1.509(4) . ?
C1 C2 1.399(4) . ?
C1 C18 1.426(4) . ?
C2 C3 1.421(4) . ?
C2 C31 1.492(4) . ?
C3 C4 1.373(4) . ?
C3 H1 0.9500 . ?
C4 C5 1.414(4) . ?
C4 H2 0.9500 . ?
C5 C18 1.420(4) . ?
C5 C6 1.427(4) . ?
C6 C7 1.352(4) . ?
C6 H3 0.9500 . ?
C7 C8 1.435(4) . ?
C7 H4 0.9500 . ?
C8 C17 1.413(4) . ?
C8 C9 1.424(4) . ?
C9 C10 1.356(4) . ?
C9 H5 0.9500 . ?
C10 C11 1.432(4) . ?
C10 H6 0.9500 . ?
C11 C16 1.412(4) . ?
C11 C12 1.420(4) . ?
C12 C13 1.372(4) . ?
C12 H7 0.9500 . ?
C13 C14 1.413(4) . ?
C13 H8 0.9500 . ?
C14 C15 1.409(4) . ?
C14 C21 1.494(4) . ?
C15 C16 1.423(4) . ?
C16 C17 1.448(4) . ?
C17 C18 1.443(4) . ?
C19 C20 1.407(4) . ?
C19 C32 1.411(4) . ?
C20 C25 1.429(4) . ?
C20 C21 1.461(4) . ?
C21 C22 1.374(4) . ?
C22 C23 1.414(4) . ?
C22 H9 0.9500 . ?
C23 C24 1.365(4) . ?
C23 H10 0.9500 . ?
C24 O2 1.379(3) . ?
C24 C25 1.426(4) . ?
C25 C26 1.398(4) . ?
C26 C27 1.395(4) . ?
C26 H11 0.9500 . ?
C27 C28 1.430(4) . ?
C27 C32 1.431(4) . ?
C28 C29 1.365(4) . ?
C28 O1 1.382(3) . ?
C29 C30 1.410(4) . ?
C29 H12 0.9500 . ?
C30 C31 1.382(4) . ?
C30 H13 0.9500 . ?
C31 C32 1.454(4) . ?
C33 C34 1.392(4) . ?
C33 C38 1.395(4) . ?
C33 O1 1.403(3) . ?
C34 C35 1.392(4) . ?
C34 C39 1.507(4) . ?
C35 C36 1.386(4) . ?
C35 H14 0.9500 . ?
C36 C37 1.391(4) . ?
C36 C41 1.509(4) . ?
C37 C38 1.388(4) . ?
C37 H15 0.9500 . ?
C38 C40 1.512(4) . ?
C39 H16 0.9800 . ?
C39 H17 0.9800 . ?
C39 H18 0.9800 . ?
C40 H19 0.9800 . ?
C40 H20 0.9800 . ?
C40 H21 0.9800 . ?
C41 H22 0.9800 . ?
C41 H23 0.9800 . ?
C41 H24 0.9800 . ?
C42 C47 1.388(4) . ?
C42 C43 1.395(4) . ?
C42 O2 1.405(3) . ?
C43 C44 1.392(4) . ?
C43 C48 1.500(4) . ?
C44 C45 1.388(4) . ?
C44 H25 0.9500 . ?
C45 C46 1.387(4) . ?
C45 C50 1.516(4) . ?
C46 C47 1.388(4) . ?
C46 H26 0.9500 . ?
C47 C49 1.508(4) . ?
C48 H27 0.9800 . ?
C48 H28 0.9800 . ?
C48 H29 0.9800 . ?
C49 H30 0.9800 . ?
C49 H31 0.9800 . ?
C49 H32 0.9800 . ?
C50 H33 0.9800 . ?
C50 H34 0.9800 . ?
C50 H35 0.9800 . ?
B2 C51 1.500(4) . ?
B2 C69 1.506(4) . ?
B2 C65 1.516(4) . ?
C59 C60 1.356(4) . ?
C59 C58 1.436(4) . ?
C59 H40 0.9500 . ?
C60 C61 1.420(4) . ?
C60 H41 0.9500 . ?
C61 C62 1.412(4) . ?
C61 C66 1.416(4) . ?
C62 C63 1.372(4) . ?
C62 H42 0.9500 . ?
C63 C64 1.424(4) . ?
C63 H43 0.9500 . ?
C64 C65 1.401(4) . ?
C64 C71 1.490(4) . ?
C65 C66 1.422(4) . ?
C66 C67 1.444(4) . ?
C67 C58 1.413(4) . ?
C67 C68 1.455(4) . ?
C68 C55 1.409(4) . ?
C68 C51 1.423(4) . ?
C69 C82 1.406(4) . ?
C69 C70 1.410(4) . ?
C70 C75 1.434(4) . ?
C70 C71 1.452(4) . ?
C71 C72 1.386(4) . ?
C72 C73 1.407(4) . ?
C72 H44 0.9500 . ?
C73 C74 1.363(4) . ?
C73 H45 0.9500 . ?
C74 O4 1.386(3) . ?
C74 C75 1.422(4) . ?
C75 C76 1.400(4) . ?
C76 C77 1.396(4) . ?
C76 H46 0.9500 . ?
C77 C82 1.433(4) . ?
C77 C78 1.433(4) . ?
C78 C79 1.360(4) . ?
C78 O3 1.379(3) . ?
C79 C80 1.412(4) . ?
C79 H47 0.9500 . ?
C80 C81 1.382(3) . ?
C80 H48 0.9500 . ?
C81 C82 1.445(4) . ?
C81 C52 1.490(4) . ?
C83 C84 1.385(4) . ?
C83 C88 1.399(4) . ?
C83 O3 1.404(3) . ?
C84 C85 1.394(4) . ?
C84 C89 1.515(4) . ?
C85 C86 1.390(4) . ?
C85 H49 0.9500 . ?
C86 C87 1.390(4) . ?
C86 C91 1.517(4) . ?
C87 C88 1.393(4) . ?
C87 H50 0.9500 . ?
C88 C90 1.503(4) . ?
C89 H51 0.9800 . ?
C89 H52 0.9800 . ?
C89 H53 0.9800 . ?
C90 H54 0.9800 . ?
C90 H55 0.9800 . ?
C90 H56 0.9800 . ?
C91 H57 0.9800 . ?
C91 H58 0.9800 . ?
C91 H59 0.9800 . ?
C92 C97 1.395(4) . ?
C92 C93 1.396(4) . ?
C92 O4 1.404(3) . ?
C93 C94 1.395(4) . ?
C93 C98 1.504(4) . ?
C94 C95 1.389(4) . ?
C94 H60 0.9500 . ?
C95 C96 1.389(4) . ?
C95 C100 1.513(4) . ?
C96 C97 1.391(4) . ?
C96 H61 0.9500 . ?
C97 C99 1.506(4) . ?
C98 H62 0.9800 . ?
C98 H63 0.9800 . ?
C98 H64 0.9800 . ?
C99 H65 0.9800 . ?
C99 H66 0.9800 . ?
C99 H67 0.9800 . ?
C100 H68 0.9800 . ?
C100 H69 0.9800 . ?
C100 H70 0.9800 . ?
C51 C52 1.412(4) . ?
C52 C53 1.413(4) . ?
C53 C54 1.376(4) . ?
C53 H36 0.9500 . ?
C54 C55 1.417(4) . ?
C54 H37 0.9500 . ?
C55 C56 1.433(4) . ?
C56 C57 1.365(4) . ?
C56 H38 0.9500 . ?
C57 C58 1.421(4) . ?
C57 H39 0.9500 . ?

loop_
_geom_torsion_atom_site_label_1
_geom_torsion_atom_site_label_2
_geom_torsion_atom_site_label_3
_geom_torsion_atom_site_label_4
_geom_torsion
_geom_torsion_site_symmetry_1
_geom_torsion_site_symmetry_2
_geom_torsion_site_symmetry_3
_geom_torsion_site_symmetry_4
_geom_torsion_publ_flag
C19 B1 C1 C2 -3.8(4) . . . . ?
C15 B1 C1 C2 -179.8(2) . . . . ?
C19 B1 C1 C18 174.4(2) . . . . ?
C15 B1 C1 C18 -1.5(4) . . . . ?
C18 C1 C2 C3 -1.3(4) . . . . ?
B1 C1 C2 C3 176.9(2) . . . . ?
C18 C1 C2 C31 179.9(2) . . . . ?
B1 C1 C2 C31 -1.9(4) . . . . ?
C1 C2 C3 C4 0.5(4) . . . . ?
C31 C2 C3 C4 179.3(2) . . . . ?
C2 C3 C4 C5 0.0(4) . . . . ?
C3 C4 C5 C18 0.2(4) . . . . ?
C3 C4 C5 C6 -179.9(3) . . . . ?
C4 C5 C6 C7 -178.4(3) . . . . ?
C18 C5 C6 C7 1.4(4) . . . . ?
C5 C6 C7 C8 0.1(4) . . . . ?
C6 C7 C8 C17 -2.4(4) . . . . ?
C6 C7 C8 C9 178.2(3) . . . . ?
C17 C8 C9 C10 -1.8(4) . . . . ?
C7 C8 C9 C10 177.6(3) . . . . ?
C8 C9 C10 C11 -1.0(4) . . . . ?
C9 C10 C11 C16 2.8(4) . . . . ?
C9 C10 C11 C12 -176.1(3) . . . . ?
C16 C11 C12 C13 0.2(4) . . . . ?
C10 C11 C12 C13 179.2(2) . . . . ?
C11 C12 C13 C14 0.6(4) . . . . ?
C12 C13 C14 C15 -0.1(4) . . . . ?
C12 C13 C14 C21 -179.9(2) . . . . ?
C13 C14 C15 C16 -1.2(4) . . . . ?
C21 C14 C15 C16 178.5(2) . . . . ?
C13 C14 C15 B1 178.8(2) . . . . ?
C21 C14 C15 B1 -1.4(4) . . . . ?
C19 B1 C15 C14 2.2(4) . . . . ?
C1 B1 C15 C14 178.2(2) . . . . ?
C19 B1 C15 C16 -177.7(2) . . . . ?
C1 B1 C15 C16 -1.8(4) . . . . ?
C12 C11 C16 C15 -1.5(4) . . . . ?
C10 C11 C16 C15 179.4(2) . . . . ?
C12 C11 C16 C17 177.0(2) . . . . ?
C10 C11 C16 C17 -2.0(4) . . . . ?
C14 C15 C16 C11 2.1(4) . . . . ?
B1 C15 C16 C11 -178.0(2) . . . . ?
C14 C15 C16 C17 -176.5(2) . . . . ?
B1 C15 C16 C17 3.5(4) . . . . ?
C9 C8 C17 C18 -177.6(2) . . . . ?
C7 C8 C17 C18 3.0(4) . . . . ?
C9 C8 C17 C16 2.5(4) . . . . ?
C7 C8 C17 C16 -176.9(2) . . . . ?
C11 C16 C17 C8 -0.6(4) . . . . ?
C15 C16 C17 C8 177.9(2) . . . . ?
C11 C16 C17 C18 179.5(2) . . . . ?
C15 C16 C17 C18 -2.0(4) . . . . ?
C4 C5 C18 C1 -0.9(4) . . . . ?
C6 C5 C18 C1 179.2(2) . . . . ?
C4 C5 C18 C17 179.2(2) . . . . ?
C6 C5 C18 C17 -0.7(4) . . . . ?
C2 C1 C18 C5 1.5(4) . . . . ?
B1 C1 C18 C5 -176.8(2) . . . . ?
C2 C1 C18 C17 -178.6(2) . . . . ?
B1 C1 C18 C17 3.1(4) . . . . ?
C8 C17 C18 C5 -1.5(4) . . . . ?
C16 C17 C18 C5 178.4(2) . . . . ?
C8 C17 C18 C1 178.6(2) . . . . ?
C16 C17 C18 C1 -1.5(4) . . . . ?
C15 B1 C19 C20 -0.5(4) . . . . ?
C1 B1 C19 C20 -176.5(2) . . . . ?
C15 B1 C19 C32 -179.2(2) . . . . ?
C1 B1 C19 C32 4.8(4) . . . . ?
C32 C19 C20 C25 -2.5(4) . . . . ?
B1 C19 C20 C25 178.9(2) . . . . ?
C32 C19 C20 C21 176.7(2) . . . . ?
B1 C19 C20 C21 -1.9(4) . . . . ?
C19 C20 C21 C22 -176.3(2) . . . . ?
C25 C20 C21 C22 2.9(4) . . . . ?
C19 C20 C21 C14 2.8(4) . . . . ?
C25 C20 C21 C14 -178.0(2) . . . . ?
C15 C14 C21 C22 178.0(2) . . . . ?
C13 C14 C21 C22 -2.2(4) . . . . ?
C15 C14 C21 C20 -1.0(4) . . . . ?
C13 C14 C21 C20 178.7(2) . . . . ?
C20 C21 C22 C23 -3.9(4) . . . . ?
C14 C21 C22 C23 177.0(2) . . . . ?
C21 C22 C23 C24 0.7(4) . . . . ?
C22 C23 C24 O2 -175.4(2) . . . . ?
C22 C23 C24 C25 3.6(4) . . . . ?
C23 C24 C25 C26 173.3(3) . . . . ?
O2 C24 C25 C26 -7.5(4) . . . . ?
C23 C24 C25 C20 -4.5(4) . . . . ?
O2 C24 C25 C20 174.7(2) . . . . ?
C19 C20 C25 C26 2.5(4) . . . . ?
C21 C20 C25 C26 -176.7(2) . . . . ?
C19 C20 C25 C24 -179.6(2) . . . . ?
C21 C20 C25 C24 1.2(4) . . . . ?
C24 C25 C26 C27 -177.6(2) . . . . ?
C20 C25 C26 C27 0.2(4) . . . . ?
C25 C26 C27 C28 175.6(2) . . . . ?
C25 C26 C27 C32 -2.9(4) . . . . ?
C26 C27 C28 C29 -177.0(3) . . . . ?
C32 C27 C28 C29 1.5(4) . . . . ?
C26 C27 C28 O1 3.9(4) . . . . ?
C32 C27 C28 O1 -177.7(2) . . . . ?
O1 C28 C29 C30 175.1(2) . . . . ?
C27 C28 C29 C30 -4.0(4) . . . . ?
C28 C29 C30 C31 2.2(4) . . . . ?
C29 C30 C31 C32 2.1(4) . . . . ?
C29 C30 C31 C2 -178.1(3) . . . . ?
C1 C2 C31 C30 -173.1(3) . . . . ?
C3 C2 C31 C30 8.2(4) . . . . ?
C1 C2 C31 C32 6.8(4) . . . . ?
C3 C2 C31 C32 -172.0(2) . . . . ?
C20 C19 C32 C27 -0.1(4) . . . . ?
B1 C19 C32 C27 178.5(2) . . . . ?
C20 C19 C32 C31 -178.7(2) . . . . ?
B1 C19 C32 C31 0.0(4) . . . . ?
C26 C27 C32 C19 2.8(4) . . . . ?
C28 C27 C32 C19 -175.7(2) . . . . ?
C26 C27 C32 C31 -178.7(2) . . . . ?
C28 C27 C32 C31 2.8(4) . . . . ?
C30 C31 C32 C19 174.0(2) . . . . ?
C2 C31 C32 C19 -5.8(4) . . . . ?
C30 C31 C32 C27 -4.5(4) . . . . ?
C2 C31 C32 C27 175.7(2) . . . . ?
C38 C33 C34 C35 2.6(4) . . . . ?
O1 C33 C34 C35 172.8(2) . . . . ?
C38 C33 C34 C39 -175.3(3) . . . . ?
O1 C33 C34 C39 -5.1(4) . . . . ?
C33 C34 C35 C36 -2.7(4) . . . . ?
C39 C34 C35 C36 175.2(3) . . . . ?
C34 C35 C36 C37 0.3(4) . . . . ?
C34 C35 C36 C41 -179.5(3) . . . . ?
C35 C36 C37 C38 2.4(4) . . . . ?
C41 C36 C37 C38 -177.8(3) . . . . ?
C36 C37 C38 C33 -2.6(4) . . . . ?
C36 C37 C38 C40 179.0(3) . . . . ?
C34 C33 C38 C37 -0.1(4) . . . . ?
O1 C33 C38 C37 -170.6(2) . . . . ?
C34 C33 C38 C40 178.4(3) . . . . ?
O1 C33 C38 C40 7.9(4) . . . . ?
C47 C42 C43 C44 1.4(4) . . . . ?
O2 C42 C43 C44 176.2(2) . . . . ?
C47 C42 C43 C48 -177.2(3) . . . . ?
O2 C42 C43 C48 -2.4(4) . . . . ?
C42 C43 C44 C45 -1.4(4) . . . . ?
C48 C43 C44 C45 177.3(3) . . . . ?
C43 C44 C45 C46 0.2(5) . . . . ?
C43 C44 C45 C50 -179.3(3) . . . . ?
C44 C45 C46 C47 1.1(5) . . . . ?
C50 C45 C46 C47 -179.4(3) . . . . ?
C45 C46 C47 C42 -1.0(5) . . . . ?
C45 C46 C47 C49 179.5(3) . . . . ?
C43 C42 C47 C46 -0.3(4) . . . . ?
O2 C42 C47 C46 -175.2(2) . . . . ?
C43 C42 C47 C49 179.2(3) . . . . ?
O2 C42 C47 C49 4.3(4) . . . . ?
C58 C59 C60 C61 -0.1(4) . . . . ?
C59 C60 C61 C62 -178.2(3) . . . . ?
C59 C60 C61 C66 0.4(4) . . . . ?
C66 C61 C62 C63 0.3(4) . . . . ?
C60 C61 C62 C63 178.9(3) . . . . ?
C61 C62 C63 C64 0.2(4) . . . . ?
C62 C63 C64 C65 -0.8(4) . . . . ?
C62 C63 C64 C71 179.8(2) . . . . ?
C63 C64 C65 C66 0.8(4) . . . . ?
C71 C64 C65 C66 -179.7(2) . . . . ?
C63 C64 C65 B2 -178.3(2) . . . . ?
C71 C64 C65 B2 1.2(4) . . . . ?
C51 B2 C65 C64 179.9(2) . . . . ?
C69 B2 C65 C64 1.2(4) . . . . ?
C51 B2 C65 C66 0.8(4) . . . . ?
C69 B2 C65 C66 -177.9(2) . . . . ?
C62 C61 C66 C65 -0.2(4) . . . . ?
C60 C61 C66 C65 -178.9(2) . . . . ?
C62 C61 C66 C67 178.2(2) . . . . ?
C60 C61 C66 C67 -0.5(4) . . . . ?
C64 C65 C66 C61 -0.3(4) . . . . ?
B2 C65 C66 C61 178.8(2) . . . . ?
C64 C65 C66 C67 -178.8(2) . . . . ?
B2 C65 C66 C67 0.3(4) . . . . ?
C61 C66 C67 C58 0.2(4) . . . . ?
C65 C66 C67 C58 178.7(2) . . . . ?
C61 C66 C67 C68 -179.1(2) . . . . ?
C65 C66 C67 C68 -0.6(4) . . . . ?
C58 C67 C68 C55 -0.5(4) . . . . ?
C66 C67 C68 C55 178.8(2) . . . . ?
C58 C67 C68 C51 -179.5(2) . . . . ?
C66 C67 C68 C51 -0.2(4) . . . . ?
C51 B2 C69 C82 2.3(4) . . . . ?
C65 B2 C69 C82 -178.9(2) . . . . ?
C51 B2 C69 C70 -179.8(2) . . . . ?
C65 B2 C69 C70 -1.0(4) . . . . ?
C82 C69 C70 C75 -1.4(4) . . . . ?
B2 C69 C70 C75 -179.2(2) . . . . ?
C82 C69 C70 C71 176.3(2) . . . . ?
B2 C69 C70 C71 -1.5(4) . . . . ?
C69 C70 C71 C72 -174.8(2) . . . . ?
C75 C70 C71 C72 2.8(4) . . . . ?
C69 C70 C71 C64 4.0(4) . . . . ?
C75 C70 C71 C64 -178.4(2) . . . . ?
C65 C64 C71 C72 174.9(2) . . . . ?
C63 C64 C71 C72 -5.6(4) . . . . ?
C65 C64 C71 C70 -3.8(4) . . . . ?
C63 C64 C71 C70 175.6(2) . . . . ?
C70 C71 C72 C73 -1.9(4) . . . . ?
C64 C71 C72 C73 179.3(3) . . . . ?
C71 C72 C73 C74 -0.7(4) . . . . ?
C72 C73 C74 O4 -176.2(2) . . . . ?
C72 C73 C74 C75 2.5(4) . . . . ?
C73 C74 C75 C76 174.7(3) . . . . ?
O4 C74 C75 C76 -6.5(4) . . . . ?
C73 C74 C75 C70 -1.5(4) . . . . ?
O4 C74 C75 C70 177.3(2) . . . . ?
C69 C70 C75 C76 0.1(4) . . . . ?
C71 C70 C75 C76 -177.5(2) . . . . ?
C69 C70 C75 C74 176.4(2) . . . . ?
C71 C70 C75 C74 -1.2(4) . . . . ?
C74 C75 C76 C77 -175.1(2) . . . . ?
C70 C75 C76 C77 1.1(4) . . . . ?
C75 C76 C77 C82 -1.1(4) . . . . ?
C75 C76 C77 C78 177.5(2) . . . . ?
C76 C77 C78 C79 -175.1(3) . . . . ?
C82 C77 C78 C79 3.5(4) . . . . ?
C76 C77 C78 O3 5.5(4) . . . . ?
C82 C77 C78 O3 -175.9(2) . . . . ?
O3 C78 C79 C80 175.5(2) . . . . ?
C77 C78 C79 C80 -3.9(4) . . . . ?
C78 C79 C80 C81 0.7(4) . . . . ?
C79 C80 C81 C82 2.7(4) . . . . ?
C79 C80 C81 C52 -177.7(2) . . . . ?
C70 C69 C82 C77 1.4(4) . . . . ?
B2 C69 C82 C77 179.2(2) . . . . ?
C70 C69 C82 C81 -177.3(2) . . . . ?
B2 C69 C82 C81 0.5(4) . . . . ?
C76 C77 C82 C69 -0.2(4) . . . . ?
C78 C77 C82 C69 -178.8(2) . . . . ?
C76 C77 C82 C81 178.6(2) . . . . ?
C78 C77 C82 C81 -0.1(4) . . . . ?
C80 C81 C82 C69 175.8(2) . . . . ?
C52 C81 C82 C69 -3.9(4) . . . . ?
C80 C81 C82 C77 -2.9(4) . . . . ?
C52 C81 C82 C77 177.4(2) . . . . ?
C88 C83 C84 C85 1.4(4) . . . . ?
O3 C83 C84 C85 175.9(2) . . . . ?
C88 C83 C84 C89 -177.6(3) . . . . ?
O3 C83 C84 C89 -3.0(4) . . . . ?
C83 C84 C85 C86 1.2(4) . . . . ?
C89 C84 C85 C86 -179.9(3) . . . . ?
C84 C85 C86 C87 -2.4(4) . . . . ?
C84 C85 C86 C91 177.4(3) . . . . ?
C85 C86 C87 C88 1.2(4) . . . . ?
C91 C86 C87 C88 -178.6(3) . . . . ?
C86 C87 C88 C83 1.2(4) . . . . ?
C86 C87 C88 C90 -177.4(3) . . . . ?
C84 C83 C88 C87 -2.5(4) . . . . ?
O3 C83 C88 C87 -176.9(2) . . . . ?
C84 C83 C88 C90 176.1(3) . . . . ?
O3 C83 C88 C90 1.6(4) . . . . ?
C97 C92 C93 C94 -1.2(4) . . . . ?
O4 C92 C93 C94 168.8(2) . . . . ?
C97 C92 C93 C98 -179.8(3) . . . . ?
O4 C92 C93 C98 -9.8(4) . . . . ?
C92 C93 C94 C95 2.5(4) . . . . ?
C98 C93 C94 C95 -178.9(3) . . . . ?
C93 C94 C95 C96 -0.8(4) . . . . ?
C93 C94 C95 C100 178.9(3) . . . . ?
C94 C95 C96 C97 -2.3(4) . . . . ?
C100 C95 C96 C97 178.0(3) . . . . ?
C95 C96 C97 C92 3.4(4) . . . . ?
C95 C96 C97 C99 -174.0(3) . . . . ?
C93 C92 C97 C96 -1.6(4) . . . . ?
O4 C92 C97 C96 -171.2(2) . . . . ?
C93 C92 C97 C99 175.7(3) . . . . ?
O4 C92 C97 C99 6.2(4) . . . . ?
C29 C28 O1 C33 33.9(4) . . . . ?
C27 C28 O1 C33 -147.0(2) . . . . ?
C34 C33 O1 C28 67.4(3) . . . . ?
C38 C33 O1 C28 -121.8(3) . . . . ?
C23 C24 O2 C42 -22.7(4) . . . . ?
C25 C24 O2 C42 158.2(2) . . . . ?
C47 C42 O2 C24 -94.6(3) . . . . ?
C43 C42 O2 C24 90.3(3) . . . . ?
C79 C78 O3 C83 17.3(4) . . . . ?
C77 C78 O3 C83 -163.3(2) . . . . ?
C84 C83 O3 C78 96.3(3) . . . . ?
C88 C83 O3 C78 -88.9(3) . . . . ?
C73 C74 O4 C92 -42.5(4) . . . . ?
C75 C74 O4 C92 138.8(2) . . . . ?
C97 C92 O4 C74 -63.7(3) . . . . ?
C93 C92 O4 C74 126.1(3) . . . . ?
C55 C68 C51 C52 1.2(4) . . . . ?
C67 C68 C51 C52 -179.9(2) . . . . ?
C55 C68 C51 B2 -177.7(2) . . . . ?
C67 C68 C51 B2 1.3(4) . . . . ?
C69 B2 C51 C52 -1.8(4) . . . . ?
C65 B2 C51 C52 179.5(2) . . . . ?
C69 B2 C51 C68 177.1(2) . . . . ?
C65 B2 C51 C68 -1.6(4) . . . . ?
C68 C51 C52 C53 -1.1(4) . . . . ?
B2 C51 C52 C53 177.7(2) . . . . ?
C68 C51 C52 C81 179.7(2) . . . . ?
B2 C51 C52 C81 -1.5(4) . . . . ?
C80 C81 C52 C51 -175.3(2) . . . . ?
C82 C81 C52 C51 4.4(4) . . . . ?
C80 C81 C52 C53 5.6(4) . . . . ?
C82 C81 C52 C53 -174.8(2) . . . . ?
C51 C52 C53 C54 0.4(4) . . . . ?
C81 C52 C53 C54 179.6(2) . . . . ?
C52 C53 C54 C55 0.3(4) . . . . ?
C51 C68 C55 C54 -0.5(4) . . . . ?
C67 C68 C55 C54 -179.4(2) . . . . ?
C51 C68 C55 C56 179.4(2) . . . . ?
C67 C68 C55 C56 0.4(4) . . . . ?
C53 C54 C55 C68 -0.2(4) . . . . ?
C53 C54 C55 C56 179.9(3) . . . . ?
C68 C55 C56 C57 0.1(4) . . . . ?
C54 C55 C56 C57 179.9(3) . . . . ?
C55 C56 C57 C58 -0.5(4) . . . . ?
C66 C67 C58 C57 -179.1(2) . . . . ?
C68 C67 C58 C57 0.2(4) . . . . ?
C66 C67 C58 C59 0.1(4) . . . . ?
C68 C67 C58 C59 179.4(2) . . . . ?
C56 C57 C58 C67 0.3(4) . . . . ?
C56 C57 C58 C59 -178.9(3) . . . . ?
C60 C59 C58 C67 -0.2(4) . . . . ?
C60 C59 C58 C57 179.1(3) . . . . ?
